data_4074409
loop_
_publ_author_name
'Scriban, Corina'
'Glueck, David S.'
'DiPasquale, Antonio G.'
'Rheingold, Arnold L.'

_publ_section_title
;
 Chiral Platinum Duphos Terminal Phosphido Complexes:&#x00A0; Synthesis,
 Structure, Phosphido Transfer, and Ligand Behavior
;
_journal_issue 22
_journal_name_full Organometallics
_journal_page_first 5435
_journal_paper_doi 10.1021/om060614y
_journal_volume 25
_journal_year 2006
_chemical_absolute_configuration ad
_chemical_formula_sum 'C34 H55 B Cl F4 P3 Pt'
_chemical_formula_weight 874.04
_chemical_name_systematic
;
 ?
;
_space_group_IT_number 19
_symmetry_cell_setting orthorhombic
_symmetry_space_group_name_Hall 'P 2ac 2ab'
_symmetry_space_group_name_H-M 'P 21 21 21'
_atom_sites_solution_hydrogens geom
_atom_sites_solution_primary direct
_atom_sites_solution_secondary difmap
_audit_creation_method SHELXL-97
_cell_angle_alpha 90.00
_cell_angle_beta 90.00
_cell_angle_gamma 90.00
_cell_formula_units_Z 4
_cell_length_a 8.326(4)
_cell_length_b 20.847(10)
_cell_length_c 23.51(11)
_cell_measurement_reflns_used 6456
_cell_measurement_temperature 208(2)
_cell_measurement_theta_max 26.21
_cell_measurement_theta_min 2.61
_cell_volume 4081(19)
_computing_cell_refinement 'Bruker SMART'
_computing_data_collection 'Bruker SMART'
_computing_data_reduction 'Bruker SAINT'
_computing_molecular_graphics ORTEP-32
_computing_publication_material WinGX
_computing_structure_refinement 'SHELXL-97 (Sheldrick, 1997)'
_computing_structure_solution SIR-2004
_diffrn_ambient_temperature 208(2)
_diffrn_measured_fraction_theta_full 0.999
_diffrn_measured_fraction_theta_max 0.957
_diffrn_measurement_device_type 'CCD area detector'
_diffrn_measurement_method 'phi and omega scans'
_diffrn_radiation_monochromator graphite
_diffrn_radiation_source 'fine-focus sealed tube'
_diffrn_radiation_type MoK\a
_diffrn_radiation_wavelength 0.71073
_diffrn_reflns_av_R_equivalents 0.0649
_diffrn_reflns_av_sigmaI/netI 0.1118
_diffrn_reflns_limit_h_max 6
_diffrn_reflns_limit_h_min -11
_diffrn_reflns_limit_k_max 23
_diffrn_reflns_limit_k_min -26
_diffrn_reflns_limit_l_max 26
_diffrn_reflns_limit_l_min -30
_diffrn_reflns_number 20015
_diffrn_reflns_theta_full 25.00
_diffrn_reflns_theta_max 28.14
_diffrn_reflns_theta_min 2.14
_exptl_absorpt_coefficient_mu 3.795
_exptl_absorpt_correction_T_max 0.7028
_exptl_absorpt_correction_T_min 0.7028
_exptl_absorpt_correction_type multi-scan
_exptl_absorpt_process_details SADABS
_exptl_crystal_colour colorless
_exptl_crystal_density_diffrn 1.561
_exptl_crystal_density_method 'not measured'
_exptl_crystal_description plate
_exptl_crystal_F_000 1928
_exptl_crystal_size_max 0.10
_exptl_crystal_size_mid 0.10
_exptl_crystal_size_min 0.10
_refine_diff_density_max 1.159
_refine_diff_density_min -2.035
_refine_diff_density_rms 0.147
_refine_ls_abs_structure_details 'Flack H D (1983), Acta Cryst. A39, 876-881'
_refine_ls_abs_structure_Flack 0.041(11)
_refine_ls_extinction_method none
_refine_ls_goodness_of_fit_ref 1.057
_refine_ls_hydrogen_treatment constr
_refine_ls_matrix_type full
_refine_ls_number_parameters 409
_refine_ls_number_reflns 8982
_refine_ls_number_restraints 0
_refine_ls_restrained_S_all 1.057
_refine_ls_R_factor_all 0.0894
_refine_ls_R_factor_gt 0.0641
_refine_ls_shift/su_max 0.000
_refine_ls_shift/su_mean 0.000
_refine_ls_structure_factor_coef Fsqd
_refine_ls_weighting_details 'calc w=1/[\s^2^(Fo^2^)+(0.0379P)^2^+6.3603P] where P=(Fo^2^+2Fc^2^)/3'
_refine_ls_weighting_scheme calc
_refine_ls_wR_factor_gt 0.1229
_refine_ls_wR_factor_ref 0.1310
_reflns_number_gt 6809
_reflns_number_total 8982
_reflns_threshold_expression >2sigma(I)
_cod_data_source_file om060614ysi20060707_011828.cif
_cod_data_source_block glu228
_cod_depositor_comments
;
The following automatic conversions were performed:

'_symmetry_cell_setting' value 'Orthorhombic' changed to
'orthorhombic' according to
/home/saulius/struct/CIF-dictionaries/cif_core.dic dictionary named
'cif_core.dic' version 2.4.1 from 2010-06-29.

Automatic conversion script
Id: cif_fix_values 1715 2011-07-08 13:25:40Z adriana 
;
_cod_original_sg_symbol_H-M P2(1)2(1)2(1)
_cod_database_code 4074409

loop_
_symmetry_equiv_pos_as_xyz
'x, y, z'
'-x+1/2, -y, z+1/2'
'x+1/2, -y+1/2, -z'
'-x, y+1/2, -z+1/2'

loop_
_atom_site_label
_atom_site_type_symbol
_atom_site_fract_x
_atom_site_fract_y
_atom_site_fract_z
_atom_site_U_iso_or_equiv
_atom_site_adp_type
_atom_site_occupancy
_atom_site_symmetry_multiplicity
_atom_site_calc_flag
_atom_site_refinement_flags
C1 C 0.5112(12) 0.2459(6) 0.5878(5) 0.048(3) Uani 1 1 d .
H1A H 0.4623 0.2305 0.5530 0.072 Uiso 1 1 calc R
H1B H 0.4982 0.2921 0.5903 0.072 Uiso 1 1 calc R
H1C H 0.4596 0.2258 0.6202 0.072 Uiso 1 1 calc R
C2 C 0.6892(14) 0.2294(5) 0.5878(5) 0.044(3) Uani 1 1 d .
H2 H 0.7380 0.2492 0.5536 0.053 Uiso 1 1 calc R
C3 C 0.7198(17) 0.1567(5) 0.5848(5) 0.060(3) Uani 1 1 d .
H3A H 0.6471 0.1336 0.6104 0.072 Uiso 1 1 calc R
H3B H 0.7039 0.1408 0.5460 0.072 Uiso 1 1 calc R
C4 C 0.8956(14) 0.1479(6) 0.6035(4) 0.053(3) Uani 1 1 d .
H4A H 0.9197 0.1022 0.6076 0.064 Uiso 1 1 calc R
H4B H 0.9676 0.1657 0.5745 0.064 Uiso 1 1 calc R
C5 C 0.9217(15) 0.1813(4) 0.6586(4) 0.042(2) Uani 1 1 d .
H5 H 0.8667 0.1555 0.6881 0.051 Uiso 1 1 calc R
C6 C 1.0925(15) 0.1912(6) 0.6787(5) 0.058(3) Uani 1 1 d .
H6A H 1.1433 0.1498 0.6846 0.087 Uiso 1 1 calc R
H6B H 1.0918 0.2149 0.7142 0.087 Uiso 1 1 calc R
H6C H 1.1518 0.2151 0.6503 0.087 Uiso 1 1 calc R
C7 C 0.6649(11) 0.2646(5) 0.7091(4) 0.033(2) Uani 1 1 d .
C8 C 0.5645(15) 0.2135(5) 0.7260(4) 0.040(2) Uani 1 1 d .
H8 H 0.5688 0.1739 0.7070 0.048 Uiso 1 1 calc R
C9 C 0.4627(14) 0.2223(5) 0.7696(5) 0.049(3) Uani 1 1 d .
H9 H 0.4033 0.1872 0.7834 0.059 Uiso 1 1 calc R
C10 C 0.4430(16) 0.2844(6) 0.7955(5) 0.054(3) Uani 1 1 d .
H10 H 0.3639 0.2915 0.8233 0.065 Uiso 1 1 calc R
C11 C 0.5443(14) 0.3333(5) 0.7781(5) 0.053(3) Uani 1 1 d .
H11 H 0.5380 0.3733 0.7964 0.063 Uiso 1 1 calc R
C12 C 0.6563(13) 0.3252(5) 0.7339(4) 0.041(3) Uani 1 1 d .
C13 C 0.9816(17) 0.3346(6) 0.8037(5) 0.072(5) Uani 1 1 d .
H13A H 1.0629 0.3442 0.8320 0.108 Uiso 1 1 calc R
H13B H 1.0245 0.3044 0.7762 0.108 Uiso 1 1 calc R
H13C H 0.8885 0.3159 0.8222 0.108 Uiso 1 1 calc R
C14 C 0.9332(19) 0.3954(5) 0.7738(4) 0.056(3) Uani 1 1 d .
H14 H 1.0334 0.4146 0.7587 0.067 Uiso 1 1 calc R
C15 C 0.8533(15) 0.4470(6) 0.8105(5) 0.054(3) Uani 1 1 d .
H15A H 0.7673 0.4279 0.8333 0.065 Uiso 1 1 calc R
H15B H 0.9324 0.4660 0.8363 0.065 Uiso 1 1 calc R
C16 C 0.7855(15) 0.4977(5) 0.7719(5) 0.053(3) Uani 1 1 d .
H16A H 0.8731 0.5241 0.7567 0.063 Uiso 1 1 calc R
H16B H 0.7134 0.5257 0.7936 0.063 Uiso 1 1 calc R
C17 C 0.6906(18) 0.4660(5) 0.7214(5) 0.051(3) Uani 1 1 d .
H17 H 0.5816 0.4563 0.7358 0.061 Uiso 1 1 calc R
C18 C 0.6700(16) 0.5068(6) 0.6692(5) 0.063(4) Uani 1 1 d .
H18A H 0.6067 0.5444 0.6786 0.094 Uiso 1 1 calc R
H18B H 0.6154 0.4822 0.6400 0.094 Uiso 1 1 calc R
H18C H 0.7746 0.5201 0.6553 0.094 Uiso 1 1 calc R
C19 C 1.2740(16) 0.4348(6) 0.5988(7) 0.072(4) Uani 1 1 d .
H19A H 1.2770 0.4095 0.5643 0.108 Uiso 1 1 calc R
H19B H 1.3289 0.4120 0.6291 0.108 Uiso 1 1 calc R
H19C H 1.3269 0.4756 0.5923 0.108 Uiso 1 1 calc R
C20 C 0.9898(14) 0.5148(5) 0.5757(4) 0.041(3) Uani 1 1 d .
C21 C 0.8787(14) 0.5039(5) 0.5305(5) 0.042(3) Uani 1 1 d .
C22 C 0.8051(15) 0.5539(6) 0.5048(6) 0.061(4) Uani 1 1 d .
H22 H 0.7304 0.5464 0.4755 0.073 Uiso 1 1 calc R
C23 C 0.842(2) 0.6193(6) 0.5223(7) 0.087(5) Uani 1 1 d .
C24 C 0.956(2) 0.6275(5) 0.5631(6) 0.070(4) Uani 1 1 d .
H24 H 0.9867 0.6697 0.5721 0.084 Uiso 1 1 calc R
C25 C 1.0291(16) 0.5790(5) 0.5916(5) 0.053(3) Uani 1 1 d .
C26 C 0.8446(16) 0.4350(5) 0.5066(5) 0.051(3) Uani 1 1 d .
H26 H 0.9267 0.4049 0.5212 0.061 Uiso 1 1 calc R
C27 C 0.6832(18) 0.4131(6) 0.5245(6) 0.072(4) Uani 1 1 d .
H27A H 0.6046 0.4459 0.5155 0.108 Uiso 1 1 calc R
H27B H 0.6831 0.4052 0.5651 0.108 Uiso 1 1 calc R
H27C H 0.6563 0.3738 0.5045 0.108 Uiso 1 1 calc R
C28 C 0.8504(18) 0.4358(6) 0.4415(5) 0.065(4) Uani 1 1 d .
H28A H 0.8569 0.3922 0.4274 0.097 Uiso 1 1 calc R
H28B H 0.9439 0.4597 0.4290 0.097 Uiso 1 1 calc R
H28C H 0.7539 0.4561 0.4269 0.097 Uiso 1 1 calc R
C29 C 0.765(4) 0.6741(10) 0.4886(14) 0.199(17) Uani 1 1 d .
H29 H 0.8533 0.7050 0.4957 0.239 Uiso 1 1 calc R
C30 C 0.774(6) 0.6773(10) 0.4353(9) 0.29(3) Uani 1 1 d .
H30A H 0.7085 0.7128 0.4218 0.429 Uiso 1 1 calc R
H30B H 0.7340 0.6376 0.4189 0.429 Uiso 1 1 calc R
H30C H 0.8843 0.6838 0.4239 0.429 Uiso 1 1 calc R
C31 C 0.658(5) 0.7042(18) 0.521(2) 0.40(4) Uani 1 1 d .
H31A H 0.7004 0.7078 0.5598 0.601 Uiso 1 1 calc R
H31B H 0.5590 0.6799 0.5222 0.601 Uiso 1 1 calc R
H31C H 0.6379 0.7467 0.5063 0.601 Uiso 1 1 calc R
C32 C 1.1593(18) 0.5957(5) 0.6343(6) 0.069(4) Uani 1 1 d .
H32 H 1.1939 0.5553 0.6526 0.083 Uiso 1 1 calc R
C33 C 1.306(2) 0.6246(8) 0.6046(8) 0.117(7) Uani 1 1 d .
H33A H 1.3453 0.5949 0.5761 0.176 Uiso 1 1 calc R
H33B H 1.3897 0.6325 0.6324 0.176 Uiso 1 1 calc R
H33C H 1.2761 0.6646 0.5865 0.176 Uiso 1 1 calc R
C34 C 1.102(2) 0.6410(8) 0.6813(6) 0.109(6) Uani 1 1 d .
H34A H 1.0988 0.6846 0.6668 0.164 Uiso 1 1 calc R
H34B H 1.1762 0.6389 0.7131 0.164 Uiso 1 1 calc R
H34C H 0.9959 0.6283 0.6938 0.164 Uiso 1 1 calc R
B1 B 0.306(3) 0.5112(10) 0.7897(9) 0.085(7) Uani 1 1 d .
F1 F 0.2991(11) 0.4726(4) 0.7417(4) 0.089(3) Uani 1 1 d .
F2 F 0.1701(13) 0.5325(5) 0.8048(7) 0.167(6) Uani 1 1 d .
F3 F 0.390(2) 0.4774(6) 0.8293(4) 0.165(6) Uani 1 1 d .
F4 F 0.4102(13) 0.5611(4) 0.7794(6) 0.141(5) Uani 1 1 d .
P1 P 0.7976(4) 0.38667(13) 0.71309(12) 0.0365(6) Uani 1 1 d .
P2 P 0.8016(3) 0.25676(12) 0.64943(11) 0.0346(6) Uani 1 1 d .
P3 P 1.0664(4) 0.44878(13) 0.61927(11) 0.0432(6) Uani 1 1 d .
H3 H 1.0754 0.4679 0.6577 0.052 Uiso 1 1 calc R
Cl1 Cl 1.0730(4) 0.30234(12) 0.56217(11) 0.0497(7) Uani 1 1 d .
Pt1 Pt 0.92688(5) 0.352660(18) 0.635482(16) 0.03421(11) Uani 1 1 d .

loop_
_atom_site_aniso_label
_atom_site_aniso_U_11
_atom_site_aniso_U_22
_atom_site_aniso_U_33
_atom_site_aniso_U_23
_atom_site_aniso_U_13
_atom_site_aniso_U_12
C1 0.034(6) 0.049(7) 0.061(8) -0.007(6) -0.019(6) 0.006(5)
C2 0.049(7) 0.048(7) 0.035(6) -0.005(5) -0.001(6) 0.002(6)
C3 0.087(10) 0.046(7) 0.045(7) -0.012(6) -0.012(7) 0.006(7)
C4 0.065(9) 0.044(6) 0.050(6) -0.009(6) -0.001(6) 0.019(7)
C5 0.045(6) 0.036(5) 0.047(6) 0.011(4) 0.006(6) 0.010(6)
C6 0.043(8) 0.060(7) 0.070(8) 0.016(6) 0.003(7) 0.018(7)
C7 0.020(5) 0.042(6) 0.037(6) 0.001(5) 0.000(4) -0.011(5)
C8 0.033(6) 0.040(5) 0.048(6) 0.008(5) 0.006(6) 0.008(6)
C9 0.044(8) 0.048(7) 0.056(7) 0.016(6) 0.002(6) -0.014(6)
C10 0.035(7) 0.071(8) 0.055(7) 0.011(6) 0.011(6) 0.006(7)
C11 0.043(8) 0.046(7) 0.068(8) -0.002(5) 0.012(6) -0.004(5)
C12 0.038(6) 0.048(6) 0.036(6) -0.003(5) -0.006(5) 0.002(5)
C13 0.082(10) 0.099(12) 0.034(7) -0.003(7) -0.013(6) 0.025(8)
C14 0.072(8) 0.057(7) 0.040(6) -0.014(5) -0.030(7) -0.009(8)
C15 0.046(7) 0.069(8) 0.047(7) -0.013(7) 0.011(6) 0.004(6)
C16 0.044(7) 0.040(7) 0.074(9) -0.024(6) 0.006(7) -0.007(6)
C17 0.070(9) 0.037(6) 0.045(7) 0.003(5) 0.011(7) 0.004(6)
C18 0.065(9) 0.056(8) 0.067(9) 0.001(7) 0.009(7) 0.027(7)
C19 0.052(8) 0.055(8) 0.109(11) 0.005(8) 0.018(8) -0.017(7)
C20 0.061(7) 0.024(5) 0.039(6) -0.008(4) 0.007(5) -0.005(5)
C21 0.053(8) 0.026(5) 0.045(7) -0.001(5) 0.005(5) -0.004(5)
C22 0.044(8) 0.052(8) 0.087(10) 0.014(7) -0.012(7) 0.017(6)
C23 0.127(15) 0.037(7) 0.098(12) 0.004(8) 0.017(12) 0.024(8)
C24 0.114(13) 0.034(6) 0.060(8) -0.003(6) -0.012(9) -0.024(7)
C25 0.077(10) 0.041(6) 0.042(7) 0.011(5) 0.002(6) -0.014(6)
C26 0.076(9) 0.032(6) 0.045(7) 0.001(5) -0.005(6) -0.002(6)
C27 0.093(12) 0.069(9) 0.053(8) 0.006(7) -0.013(8) -0.019(8)
C28 0.087(11) 0.054(8) 0.052(8) -0.021(6) -0.004(7) 0.012(7)
C29 0.29(4) 0.081(14) 0.23(3) -0.014(17) -0.18(3) 0.092(19)
C30 0.68(8) 0.093(15) 0.086(15) 0.008(12) -0.16(3) 0.12(3)
C31 0.34(6) 0.37(5) 0.50(8) 0.27(5) 0.13(5) 0.30(5)
C32 0.113(11) 0.039(6) 0.056(7) -0.002(7) -0.014(9) -0.026(7)
C33 0.126(16) 0.095(14) 0.131(16) 0.017(11) -0.029(14) -0.022(12)
C34 0.145(17) 0.106(12) 0.076(10) -0.044(10) -0.015(11) -0.007(15)
B1 0.081(14) 0.080(13) 0.094(15) -0.016(11) -0.023(12) 0.061(12)
F1 0.069(6) 0.099(7) 0.099(7) -0.036(5) -0.015(5) 0.002(5)
F2 0.097(8) 0.114(8) 0.290(17) -0.113(10) 0.098(10) -0.023(7)
F3 0.244(17) 0.168(11) 0.083(7) 0.015(7) -0.032(9) 0.024(12)
F4 0.081(7) 0.042(4) 0.299(15) -0.031(6) 0.050(9) -0.028(5)
P1 0.0361(16) 0.0346(14) 0.0387(15) -0.0033(12) 0.0022(13) 0.0015(13)
P2 0.0396(15) 0.0299(13) 0.0345(16) 0.0007(11) -0.0010(12) -0.0006(12)
P3 0.0473(16) 0.0403(14) 0.0420(16) 0.0020(11) -0.0037(16) -0.0020(16)
Cl1 0.0589(17) 0.0445(14) 0.0456(15) -0.0024(11) 0.0166(17) 0.0079(16)
Pt1 0.03695(18) 0.03068(16) 0.03500(18) 0.00084(19) 0.0005(2) -0.0007(2)

loop_
_atom_type_symbol
_atom_type_description
_atom_type_scat_dispersion_real
_atom_type_scat_dispersion_imag
_atom_type_scat_source
C C 0.0033 0.0016 'International Tables Vol C Tables 4.2.6.8 and 6.1.1.4'
H H 0.0000 0.0000 'International Tables Vol C Tables 4.2.6.8 and 6.1.1.4'
B B 0.0013 0.0007 'International Tables Vol C Tables 4.2.6.8 and 6.1.1.4'
F F 0.0171 0.0103 'International Tables Vol C Tables 4.2.6.8 and 6.1.1.4'
P P 0.1023 0.0942 'International Tables Vol C Tables 4.2.6.8 and 6.1.1.4'
Cl Cl 0.1484 0.1585 'International Tables Vol C Tables 4.2.6.8 and 6.1.1.4'
Pt Pt -1.7033 8.3905 'International Tables Vol C Tables 4.2.6.8 and 6.1.1.4'

loop_
_geom_angle_atom_site_label_1
_geom_angle_atom_site_label_2
_geom_angle_atom_site_label_3
_geom_angle
C2 C1 H1A 109.5
C2 C1 H1B 109.5
H1A C1 H1B 109.5
C2 C1 H1C 109.5
H1A C1 H1C 109.5
H1B C1 H1C 109.5
C1 C2 C3 112.6(10)
C1 C2 P2 115.5(8)
C3 C2 P2 105.1(8)
C1 C2 H2 107.8
C3 C2 H2 107.8
P2 C2 H2 107.8
C4 C3 C2 105.1(10)
C4 C3 H3A 110.7
C2 C3 H3A 110.7
C4 C3 H3B 110.7
C2 C3 H3B 110.7
H3A C3 H3B 108.8
C5 C4 C3 109.4(10)
C5 C4 H4A 109.8
C3 C4 H4A 109.8
C5 C4 H4B 109.8
C3 C4 H4B 109.8
H4A C4 H4B 108.2
C4 C5 C6 118.3(10)
C4 C5 P2 102.4(7)
C6 C5 P2 115.0(8)
C4 C5 H5 106.8
C6 C5 H5 106.8
P2 C5 H5 106.8
C5 C6 H6A 109.5
C5 C6 H6B 109.5
H6A C6 H6B 109.5
C5 C6 H6C 109.5
H6A C6 H6C 109.5
H6B C6 H6C 109.5
C12 C7 C8 122.4(10)
C12 C7 P2 115.9(8)
C8 C7 P2 121.5(8)
C9 C8 C7 119.1(10)
C9 C8 H8 120.4
C7 C8 H8 120.4
C8 C9 C10 121.1(10)
C8 C9 H9 119.4
C10 C9 H9 119.4
C11 C10 C9 117.9(11)
C11 C10 H10 121.1
C9 C10 H10 121.1
C10 C11 C12 122.2(11)
C10 C11 H11 118.9
C12 C11 H11 118.9
C7 C12 C11 116.9(10)
C7 C12 P1 119.7(8)
C11 C12 P1 123.1(8)
C14 C13 H13A 109.5
C14 C13 H13B 109.5
H13A C13 H13B 109.5
C14 C13 H13C 109.5
H13A C13 H13C 109.5
H13B C13 H13C 109.5
C13 C14 C15 116.4(10)
C13 C14 P1 116.5(8)
C15 C14 P1 104.0(9)
C13 C14 H14 106.4
C15 C14 H14 106.4
P1 C14 H14 106.4
C16 C15 C14 108.5(10)
C16 C15 H15A 110.0
C14 C15 H15A 110.0
C16 C15 H15B 110.0
C14 C15 H15B 110.0
H15A C15 H15B 108.4
C15 C16 C17 110.4(9)
C15 C16 H16A 109.6
C17 C16 H16A 109.6
C15 C16 H16B 109.6
C17 C16 H16B 109.6
H16A C16 H16B 108.1
C18 C17 C16 115.8(11)
C18 C17 P1 117.7(8)
C16 C17 P1 102.1(8)
C18 C17 H17 106.8
C16 C17 H17 106.8
P1 C17 H17 106.8
C17 C18 H18A 109.5
C17 C18 H18B 109.5
H18A C18 H18B 109.5
C17 C18 H18C 109.5
H18A C18 H18C 109.5
H18B C18 H18C 109.5
P3 C19 H19A 109.5
P3 C19 H19B 109.5
H19A C19 H19B 109.5
P3 C19 H19C 109.5
H19A C19 H19C 109.5
H19B C19 H19C 109.5
C21 C20 C25 119.5(10)
C21 C20 P3 121.6(7)
C25 C20 P3 118.6(9)
C22 C21 C20 120.3(10)
C22 C21 C26 117.7(11)
C20 C21 C26 121.9(9)
C21 C22 C23 120.0(13)
C21 C22 H22 120.0
C23 C22 H22 120.0
C24 C23 C22 117.6(13)
C24 C23 C29 124.1(15)
C22 C23 C29 117.8(17)
C25 C24 C23 124.5(12)
C25 C24 H24 117.7
C23 C24 H24 117.7
C24 C25 C20 117.8(11)
C24 C25 C32 118.4(11)
C20 C25 C32 123.5(10)
C27 C26 C28 108.4(11)
C27 C26 C21 110.3(11)
C28 C26 C21 110.0(9)
C27 C26 H26 109.4
C28 C26 H26 109.4
C21 C26 H26 109.4
C26 C27 H27A 109.5
C26 C27 H27B 109.5
H27A C27 H27B 109.5
C26 C27 H27C 109.5
H27A C27 H27C 109.5
H27B C27 H27C 109.5
C26 C28 H28A 109.5
C26 C28 H28B 109.5
H28A C28 H28B 109.5
C26 C28 H28C 109.5
H28A C28 H28C 109.5
H28B C28 H28C 109.5
C30 C29 C31 126(3)
C30 C29 C23 122(3)
C31 C29 C23 109(3)
C30 C29 H29 95.6
C31 C29 H29 95.0
C23 C29 H29 95.3
C29 C30 H30A 109.6
C29 C30 H30B 109.8
H30A C30 H30B 109.4
C29 C30 H30C 109.2
H30A C30 H30C 109.4
H30B C30 H30C 109.4
C29 C31 H31A 119.2
C29 C31 H31B 119.9
H31A C31 H31B 97.6
C29 C31 H31C 119.5
H31A C31 H31C 98.0
H31B C31 H31C 97.8
C25 C32 C34 113.5(13)
C25 C32 C33 111.1(12)
C34 C32 C33 109.5(12)
C25 C32 H32 107.5
C34 C32 H32 107.5
C33 C32 H32 107.5
C32 C33 H33A 109.5
C32 C33 H33B 109.5
H33A C33 H33B 109.5
C32 C33 H33C 109.5
H33A C33 H33C 109.5
H33B C33 H33C 109.5
C32 C34 H34A 109.5
C32 C34 H34B 109.5
H34A C34 H34B 109.5
C32 C34 H34C 109.5
H34A C34 H34C 109.5
H34B C34 H34C 109.5
F2 B1 F3 117(2)
F2 B1 F4 110.5(15)
F3 B1 F4 100.7(17)
F2 B1 F1 113.5(17)
F3 B1 F1 106.0(13)
F4 B1 F1 108.7(18)
C12 P1 C14 105.1(6)
C12 P1 C17 106.6(6)
C14 P1 C17 97.1(6)
C12 P1 Pt1 108.1(4)
C14 P1 Pt1 111.8(5)
C17 P1 Pt1 126.1(4)
C7 P2 C2 108.8(6)
C7 P2 C5 108.7(5)
C2 P2 C5 95.9(5)
C7 P2 Pt1 108.7(3)
C2 P2 Pt1 113.3(4)
C5 P2 Pt1 120.6(4)
C19 P3 C20 107.7(6)
C19 P3 Pt1 112.1(4)
C20 P3 Pt1 124.1(4)
C19 P3 H3 103.5
C20 P3 H3 103.5
Pt1 P3 H3 103.5
P1 Pt1 P2 86.58(11)
P1 Pt1 P3 95.74(12)
P2 Pt1 P3 177.27(11)
P1 Pt1 Cl1 170.97(10)
P2 Pt1 Cl1 87.19(12)
P3 Pt1 Cl1 90.34(12)

loop_
_geom_bond_atom_site_label_1
_geom_bond_atom_site_label_2
_geom_bond_distance
C1 C2 1.522(15)
C1 H1A 0.9700
C1 H1B 0.9700
C1 H1C 0.9700
C2 C3 1.539(15)
C2 P2 1.817(12)
C2 H2 0.9900
C3 C4 1.539(17)
C3 H3A 0.9800
C3 H3B 0.9800
C4 C5 1.487(15)
C4 H4A 0.9800
C4 H4B 0.9800
C5 C6 1.513(17)
C5 P2 1.876(10)
C5 H5 0.9900
C6 H6A 0.9700
C6 H6B 0.9700
C6 H6C 0.9700
C7 C12 1.393(15)
C7 C8 1.410(14)
C7 P2 1.814(12)
C8 C9 1.342(15)
C8 H8 0.9400
C9 C10 1.441(16)
C9 H9 0.9400
C10 C11 1.386(16)
C10 H10 0.9400
C11 C12 1.405(15)
C11 H11 0.9400
C12 P1 1.808(12)
C13 C14 1.505(16)
C13 H13A 0.9700
C13 H13B 0.9700
C13 H13C 0.9700
C14 C15 1.531(16)
C14 P1 1.828(12)
C14 H14 0.9900
C15 C16 1.503(17)
C15 H15A 0.9800
C15 H15B 0.9800
C16 C17 1.572(17)
C16 H16A 0.9800
C16 H16B 0.9800
C17 C18 1.504(17)
C17 P1 1.888(12)
C17 H17 0.9900
C18 H18A 0.9700
C18 H18B 0.9700
C18 H18C 0.9700
C19 P3 1.818(14)
C19 H19A 0.9700
C19 H19B 0.9700
C19 H19C 0.9700
C20 C21 1.428(15)
C20 C25 1.428(14)
C20 P3 1.830(11)
C21 C22 1.351(14)
C21 C26 1.568(14)
C22 C23 1.456(19)
C22 H22 0.9400
C23 C24 1.36(2)
C23 C29 1.53(2)
C24 C25 1.358(17)
C24 H24 0.9400
C25 C32 1.516(18)
C26 C27 1.480(18)
C26 C28 1.531(17)
C26 H26 0.9900
C27 H27A 0.9700
C27 H27B 0.9700
C27 H27C 0.9700
C28 H28A 0.9700
C28 H28B 0.9700
C28 H28C 0.9700
C29 C30 1.26(4)
C29 C31 1.33(5)
C29 H29 0.9900
C30 H30A 0.9704
C30 H30B 0.9704
C30 H30C 0.9704
C31 H31A 1.0548
C31 H31B 1.0587
C31 H31C 1.0562
C32 C34 1.529(19)
C32 C33 1.53(2)
C32 H32 0.9900
C33 H33A 0.9700
C33 H33B 0.9700
C33 H33C 0.9700
C34 H34A 0.9700
C34 H34B 0.9700
C34 H34C 0.9700
B1 F2 1.26(2)
B1 F3 1.36(2)
B1 F4 1.38(2)
B1 F1 1.39(2)
P1 Pt1 2.234(8)
P2 Pt1 2.279(3)
P3 Pt1 2.347(3)
P3 H3 0.9900
Cl1 Pt1 2.356(7)
